data_7701043
loop_
_publ_author_name
'Anwar, Muhammad U.'
'Al-Harrasi, Ahmed'
'Rawson, Jeremy M.'
'Gavey, Emma L.'
'Regier, Jeffery'
'Alexandropoulos, Dimitrios'
'Pilkington, Melanie'
'Thompson, Laurence K.'

_publ_section_title
;
 Slow magnetic relaxation in Dy<sub>2</sub> and Dy<sub>4</sub> complexes
 of a versatile, trifunctional polydentate N,O-ligand.
;
_journal_issue 38
_journal_name_full 'Dalton transactions (Cambridge, England : 2003)'
_journal_page_first 14269
_journal_page_last 14278
_journal_paper_doi 10.1039/c9dt02331c
_journal_volume 48
_journal_year 2019
_chemical_formula_moiety 'C66 H70 Dy4 N18 O26'
_chemical_formula_sum 'C66 H70 Dy4 N18 O26'
_chemical_formula_weight 2181.40
_space_group_crystal_system monoclinic
_space_group_IT_number 14
_space_group_name_Hall '-P 2yn'
_space_group_name_H-M_alt 'P 1 21/n 1'
_symmetry_space_group_name_Hall '-P 2yn'
_symmetry_space_group_name_H-M 'P 1 21/n 1'
_atom_sites_solution_hydrogens mixed
_atom_sites_solution_primary direct
_atom_sites_solution_secondary difmap
_audit_creation_method SHELXL-2017/1
_audit_update_record
;
2019-07-22 deposited with the CCDC.    2019-09-05 downloaded from the CCDC.
;
_cell_angle_alpha 90
_cell_angle_beta 91.787(2)
_cell_angle_gamma 90
_cell_formula_units_Z 2
_cell_length_a 14.7253(10)
_cell_length_b 18.0284(11)
_cell_length_c 14.9893(10)
_cell_measurement_reflns_used 9934
_cell_measurement_temperature 173(2)
_cell_measurement_theta_max 59.39
_cell_measurement_theta_min 6.44
_cell_volume 3977.3(4)
_computing_cell_refinement 'Bruker SAINT'
_computing_data_collection 'Bruker APEX2'
_computing_data_reduction 'Bruker SAINT'
_computing_molecular_graphics 'Bruker SHELXTL'
_computing_publication_material 'Bruker SHELXTL'
_computing_structure_refinement 'SHELXL-2017/1 (Sheldrick, 2017)'
_computing_structure_solution 'SHELXS-97 (Sheldrick 2008)'
_diffrn_ambient_temperature 173(2)
_diffrn_measured_fraction_theta_full 0.936
_diffrn_measured_fraction_theta_max 0.936
_diffrn_measurement_device_type 'Bruker D8 Venture with Photon 100 CCD'
_diffrn_measurement_method 'phi and omega scans'
_diffrn_radiation_type CuK\a
_diffrn_radiation_wavelength 1.54178
_diffrn_reflns_av_R_equivalents 0.0527
_diffrn_reflns_av_unetI/netI 0.0558
_diffrn_reflns_Laue_measured_fraction_full 0.936
_diffrn_reflns_Laue_measured_fraction_max 0.936
_diffrn_reflns_limit_h_max 14
_diffrn_reflns_limit_h_min -13
_diffrn_reflns_limit_k_max 20
_diffrn_reflns_limit_k_min -19
_diffrn_reflns_limit_l_max 16
_diffrn_reflns_limit_l_min -15
_diffrn_reflns_number 17969
_diffrn_reflns_point_group_measured_fraction_full 0.936
_diffrn_reflns_point_group_measured_fraction_max 0.936
_diffrn_reflns_theta_full 58.945
_diffrn_reflns_theta_max 58.945
_diffrn_reflns_theta_min 6.398
_exptl_absorpt_coefficient_mu 20.506
_exptl_absorpt_correction_T_max 0.7516
_exptl_absorpt_correction_T_min 0.4290
_exptl_absorpt_correction_type multi-scan
_exptl_absorpt_process_details sadabs
_exptl_crystal_colour yellow
_exptl_crystal_density_diffrn 1.821
_exptl_crystal_description plate
_exptl_crystal_F_000 2128
_exptl_crystal_size_max 0.140
_exptl_crystal_size_mid 0.125
_exptl_crystal_size_min 0.030
_refine_diff_density_max 1.978
_refine_diff_density_min -0.817
_refine_diff_density_rms 0.137
_refine_ls_extinction_method none
_refine_ls_goodness_of_fit_ref 1.020
_refine_ls_hydrogen_treatment mixed
_refine_ls_matrix_type full
_refine_ls_number_parameters 533
_refine_ls_number_reflns 5342
_refine_ls_number_restraints 5
_refine_ls_restrained_S_all 1.020
_refine_ls_R_factor_all 0.0674
_refine_ls_R_factor_gt 0.0503
_refine_ls_shift/su_max 0.001
_refine_ls_shift/su_mean 0.000
_refine_ls_structure_factor_coef Fsqd
_refine_ls_weighting_details 'w=1/[\s^2^(Fo^2^)+(0.0712P)^2^+20.8773P] where P=(Fo^2^+2Fc^2^)/3'
_refine_ls_weighting_scheme calc
_refine_ls_wR_factor_gt 0.1205
_refine_ls_wR_factor_ref 0.1329
_reflns_Friedel_coverage 0.000
_reflns_number_gt 4372
_reflns_number_total 5342
_reflns_threshold_expression 'I > 2\s(I)'
_cod_data_source_file c9dt02331c2.cif
_cod_data_source_block mua461_sq
_cod_depositor_comments 'Adding full bibliography for 7701043--7701045.cif.'
_cod_database_code 7701043
_shelx_shelxl_version_number 2017/1
_shelx_space_group_comment
;
The symmetry employed for this shelxl refinement is uniquely defined
by the following loop, which should always be used as a source of
symmetry information in preference to the above space-group names.
They are only intended as comments.
;
_exptl_absorpt_special_details
;
sadabs 2016/2 Bruker AXS Madison WI USA
;

loop_
_space_group_symop_operation_xyz
'x, y, z'
'-x+1/2, y+1/2, -z+1/2'
'-x, -y, -z'
'x-1/2, -y-1/2, z-1/2'

loop_
_atom_site_label
_atom_site_type_symbol
_atom_site_fract_x
_atom_site_fract_y
_atom_site_fract_z
_atom_site_U_iso_or_equiv
_atom_site_adp_type
_atom_site_occupancy
_atom_site_site_symmetry_order
_atom_site_calc_flag
_atom_site_refinement_flags_posn
_atom_site_refinement_flags_adp
Dy1 Dy 0.98909(4) 0.60608(2) 0.53539(3) 0.02916(19) Uani 1 1 d . .
Dy2 Dy 1.14629(4) 0.48356(2) 0.65890(3) 0.02969(19) Uani 1 1 d . .
O1 O 0.9259(5) 0.8199(3) 0.3678(5) 0.059(2) Uani 1 1 d . .
O2 O 0.9477(4) 0.7201(3) 0.4908(4) 0.0355(14) Uani 1 1 d . .
O3 O 1.0497(4) 0.5945(3) 0.6825(3) 0.0324(14) Uani 1 1 d . .
O4 O 1.1295(5) 0.4889(4) 0.8964(4) 0.0506(18) Uani 1 1 d D .
H4 H 1.180(4) 0.466(5) 0.891(6) 0.061 Uiso 1 1 d D U
O5 O 1.3058(6) 0.4038(5) 0.9101(6) 0.080(3) Uani 1 1 d D .
O6 O 1.2544(5) 0.4733(3) 0.7685(4) 0.0398(16) Uani 1 1 d . .
O7 O 1.1433(4) 0.5781(3) 0.5536(4) 0.0308(14) Uani 1 1 d . .
O O 1.0859(5) 0.7281(3) 0.3749(4) 0.0468(17) Uani 1 1 d D .
H H 1.041(5) 0.753(5) 0.393(7) 0.056 Uiso 1 1 d D U
O9 O 0.8119(5) 0.5132(3) 0.6467(4) 0.0443(17) Uani 1 1 d . .
O10 O 0.8446(4) 0.5696(3) 0.4896(3) 0.0311(14) Uani 1 1 d . .
O11 O 0.9280(4) 0.6137(3) 0.2614(4) 0.0363(15) Uani 1 1 d . .
O12 O 0.9103(5) 0.8003(4) 0.0581(5) 0.0549(19) Uani 1 1 d D .
H12 H 0.873(6) 0.834(4) 0.041(7) 0.066 Uiso 1 1 d D U
O13 O 1.0018(4) 0.4738(3) 0.5869(3) 0.0263(13) Uani 1 1 d . .
H13 H 0.953951 0.459738 0.627655 0.032 Uiso 1 1 calc R U
N1 N 0.9081(5) 0.6710(4) 0.6596(4) 0.0355(18) Uani 1 1 d . .
N2 N 0.9208(6) 0.6416(4) 0.7457(5) 0.041(2) Uani 1 1 d . .
N3 N 1.0946(6) 0.5257(4) 0.8208(5) 0.040(2) Uani 1 1 d . .
N4 N 1.2979(5) 0.5312(4) 0.6043(5) 0.0334(18) Uani 1 1 d . .
N5 N 1.2952(6) 0.5812(4) 0.5300(5) 0.0363(19) Uani 1 1 d . .
N6 N 1.1107(6) 0.6747(3) 0.4378(5) 0.0366(19) Uani 1 1 d . .
N7 N 0.7866(5) 0.6470(4) 0.3475(4) 0.0345(18) Uani 1 1 d . .
N8 N 0.8094(6) 0.6889(4) 0.2733(5) 0.0379(19) Uani 1 1 d D .
H8 H 0.776(5) 0.726(3) 0.261(6) 0.045 Uiso 1 1 d D U
N9 N 0.8725(6) 0.7646(4) 0.1298(5) 0.043(2) Uani 1 1 d . .
C1 C 0.9298(10) 0.8812(5) 0.3093(8) 0.070(4) Uani 1 1 d . .
H1A H 0.872472 0.886484 0.277554 0.106 Uiso 1 1 calc R U
H1B H 0.976879 0.873314 0.267439 0.106 Uiso 1 1 calc R U
H1C H 0.942549 0.925448 0.343004 0.106 Uiso 1 1 calc R U
C2 C 0.8685(7) 0.8229(5) 0.4364(6) 0.041(2) Uani 1 1 d . .
C3 C 0.7998(8) 0.8753(6) 0.4454(8) 0.062(3) Uani 1 1 d . .
H3 H 0.790547 0.911219 0.401552 0.074 Uiso 1 1 calc R U
C4 C 0.7453(8) 0.8744(6) 0.5187(9) 0.064(3) Uani 1 1 d . .
H4A H 0.698480 0.908760 0.522789 0.077 Uiso 1 1 calc R U
C5 C 0.7592(7) 0.8241(5) 0.5847(7) 0.049(3) Uani 1 1 d . .
H5 H 0.723068 0.825175 0.634509 0.059 Uiso 1 1 calc R U
C6 C 0.8284(7) 0.7696(5) 0.5788(6) 0.041(2) Uani 1 1 d . .
C7 C 0.8822(7) 0.7685(5) 0.5027(6) 0.042(2) Uani 1 1 d . .
C8 C 0.8484(7) 0.7247(5) 0.6559(6) 0.038(2) Uani 1 1 d . .
H8A H 0.816441 0.734521 0.707163 0.046 Uiso 1 1 calc R U
C9 C 0.9957(7) 0.6024(5) 0.7486(6) 0.035(2) Uani 1 1 d . .
C10 C 1.0247(7) 0.5650(5) 0.8325(6) 0.039(2) Uani 1 1 d . .
C11 C 0.9779(10) 0.5783(8) 0.9194(7) 0.085(4) Uani 1 1 d . .
H11A H 0.939269 0.536978 0.931898 0.127 Uiso 1 1 calc R U
H11B H 0.942077 0.622717 0.914767 0.127 Uiso 1 1 calc R U
H11C H 1.022768 0.583751 0.966881 0.127 Uiso 1 1 calc R U
C12 C 1.3319(13) 0.3634(11) 0.9906(11) 0.144(8) Uani 1 1 d . .
H12A H 1.348993 0.313763 0.975202 0.217 Uiso 1 1 calc R U
H12B H 1.281554 0.361892 1.029726 0.217 Uiso 1 1 calc R U
H12C H 1.382363 0.387876 1.020028 0.217 Uiso 1 1 calc R U
C13 C 1.3712(10) 0.4101(6) 0.8465(9) 0.075(4) Uani 1 1 d . .
C14 C 1.4575(11) 0.3833(8) 0.8516(11) 0.093(5) Uani 1 1 d . .
H14 H 1.476932 0.356608 0.901789 0.111 Uiso 1 1 calc R U
C15 C 1.5169(10) 0.3952(8) 0.7832(11) 0.093(5) Uani 1 1 d . .
H15 H 1.575914 0.376837 0.787437 0.111 Uiso 1 1 calc R U
C16 C 1.4884(8) 0.4335(6) 0.7103(9) 0.066(3) Uani 1 1 d . .
H16 H 1.528543 0.440988 0.664482 0.079 Uiso 1 1 calc R U
C17 C 1.4004(7) 0.4623(5) 0.7015(7) 0.047(3) Uani 1 1 d . .
C18 C 1.3372(8) 0.4493(5) 0.7713(7) 0.046(3) Uani 1 1 d . .
C19 C 1.3779(7) 0.5071(5) 0.6249(6) 0.039(2) Uani 1 1 d . .
H19 H 1.424635 0.519690 0.587375 0.047 Uiso 1 1 calc R U
C20 C 1.2112(7) 0.6006(4) 0.5121(6) 0.030(2) Uani 1 1 d . .
C21 C 1.1941(7) 0.6556(5) 0.4393(6) 0.034(2) Uani 1 1 d . .
C22 C 1.2640(8) 0.6877(6) 0.3806(7) 0.057(3) Uani 1 1 d . .
H22A H 1.240345 0.689650 0.320191 0.086 Uiso 1 1 calc R U
H22B H 1.317472 0.657245 0.383249 0.086 Uiso 1 1 calc R U
H22C H 1.279168 0.736933 0.400442 0.086 Uiso 1 1 calc R U
C23 C 0.7954(9) 0.4878(6) 0.7355(7) 0.059(3) Uani 1 1 d . .
H23A H 0.780815 0.529330 0.772466 0.088 Uiso 1 1 calc R U
H23B H 0.848738 0.463521 0.759542 0.088 Uiso 1 1 calc R U
H23C H 0.745461 0.453481 0.733824 0.088 Uiso 1 1 calc R U
C24 C 0.7456(6) 0.5594(5) 0.6088(6) 0.033(2) Uani 1 1 d . .
C25 C 0.6654(7) 0.5777(6) 0.6475(7) 0.051(3) Uani 1 1 d . .
H25 H 0.652679 0.558903 0.703500 0.061 Uiso 1 1 calc R U
C26 C 0.6035(8) 0.6237(6) 0.6044(7) 0.053(3) Uani 1 1 d . .
H26 H 0.548722 0.634636 0.630663 0.064 Uiso 1 1 calc R U
C27 C 0.6226(7) 0.6535(5) 0.5226(6) 0.044(2) Uani 1 1 d . .
H27 H 0.581008 0.685083 0.494181 0.053 Uiso 1 1 calc R U
C28 C 0.7039(6) 0.6364(5) 0.4822(6) 0.035(2) Uani 1 1 d . .
C29 C 0.7669(7) 0.5879(5) 0.5240(6) 0.035(2) Uani 1 1 d . .
C30 C 0.7256(6) 0.6721(4) 0.3992(6) 0.033(2) Uani 1 1 d . .
H30 H 0.694155 0.714830 0.382442 0.040 Uiso 1 1 calc R U
C31 C 0.8847(7) 0.6681(5) 0.2344(6) 0.038(2) Uani 1 1 d . .
C32 C 0.9194(6) 0.7103(5) 0.1578(6) 0.036(2) Uani 1 1 d . .
C33 C 1.0076(8) 0.6862(6) 0.1242(8) 0.066(3) Uani 1 1 d . .
H33A H 1.014430 0.704656 0.064708 0.099 Uiso 1 1 calc R U
H33B H 1.010245 0.633015 0.123712 0.099 Uiso 1 1 calc R U
H33C H 1.055744 0.705277 0.162369 0.099 Uiso 1 1 calc R U

loop_
_atom_site_aniso_label
_atom_site_aniso_U_11
_atom_site_aniso_U_22
_atom_site_aniso_U_33
_atom_site_aniso_U_23
_atom_site_aniso_U_13
_atom_site_aniso_U_12
Dy1 0.0315(4) 0.0243(3) 0.0316(3) -0.0024(2) 0.0011(2) 0.0029(2)
Dy2 0.0298(4) 0.0258(3) 0.0334(3) 0.0015(2) -0.0010(2) 0.0002(2)
O1 0.085(6) 0.039(4) 0.054(4) 0.013(3) 0.002(4) 0.009(4)
O2 0.039(4) 0.027(3) 0.041(3) 0.004(3) 0.001(3) 0.006(3)
O3 0.034(4) 0.039(3) 0.025(3) -0.004(2) 0.008(3) 0.006(3)
O4 0.060(6) 0.053(4) 0.038(4) 0.012(3) -0.012(3) 0.000(4)
O5 0.067(6) 0.087(6) 0.085(6) 0.051(5) -0.016(5) -0.004(5)
O6 0.037(5) 0.037(3) 0.045(4) 0.003(3) -0.014(3) 0.000(3)
O7 0.021(4) 0.028(3) 0.044(3) 0.003(3) 0.010(3) 0.000(3)
O 0.063(5) 0.032(3) 0.046(4) 0.010(3) -0.004(3) 0.005(3)
O9 0.049(5) 0.045(4) 0.039(4) 0.008(3) 0.006(3) -0.004(3)
O10 0.027(4) 0.035(3) 0.031(3) 0.001(3) 0.006(3) 0.004(3)
O11 0.031(4) 0.032(3) 0.046(4) 0.005(3) -0.002(3) 0.003(3)
O12 0.061(6) 0.051(4) 0.053(4) 0.018(3) 0.017(4) 0.012(4)
O13 0.027(4) 0.025(3) 0.027(3) 0.001(2) 0.004(2) -0.001(2)
N1 0.026(5) 0.046(4) 0.034(4) -0.004(3) 0.000(3) -0.005(4)
N2 0.049(6) 0.041(4) 0.034(4) -0.005(3) 0.004(4) 0.002(4)
N3 0.047(6) 0.039(4) 0.033(4) 0.005(3) -0.005(4) -0.005(4)
N4 0.026(5) 0.034(4) 0.041(4) 0.003(3) -0.006(3) 0.000(4)
N5 0.044(6) 0.031(4) 0.034(4) -0.001(3) 0.003(4) -0.006(4)
N6 0.054(6) 0.021(4) 0.035(4) 0.005(3) 0.005(4) 0.001(4)
N7 0.040(5) 0.029(4) 0.035(4) -0.001(3) -0.005(4) -0.002(4)
N8 0.041(6) 0.028(4) 0.046(4) 0.010(4) 0.010(4) 0.003(4)
N9 0.042(6) 0.044(5) 0.042(4) 0.008(4) 0.004(4) -0.004(4)
C1 0.113(12) 0.036(6) 0.062(7) 0.013(5) 0.004(7) 0.013(6)
C2 0.040(7) 0.028(5) 0.054(6) 0.001(4) -0.020(5) 0.000(4)
C3 0.062(9) 0.046(6) 0.076(8) -0.002(6) -0.015(7) 0.021(6)
C4 0.053(9) 0.049(6) 0.090(9) -0.010(6) -0.008(7) 0.028(6)
C5 0.035(7) 0.041(6) 0.072(7) -0.004(5) 0.002(5) 0.004(5)
C6 0.046(7) 0.031(5) 0.044(6) -0.006(4) -0.005(5) -0.002(5)
C7 0.046(7) 0.027(5) 0.053(6) -0.006(4) -0.010(5) 0.004(5)
C8 0.040(7) 0.027(4) 0.049(6) -0.009(4) 0.014(5) 0.007(4)
C9 0.035(7) 0.035(5) 0.035(5) -0.001(4) 0.002(4) -0.008(5)
C10 0.033(7) 0.045(5) 0.039(5) 0.001(4) 0.003(4) 0.000(5)
C11 0.107(12) 0.108(10) 0.039(6) 0.014(7) 0.022(7) 0.028(9)
C12 0.131(17) 0.185(19) 0.115(13) 0.105(14) -0.032(12) 0.004(14)
C13 0.068(11) 0.057(7) 0.098(10) 0.040(7) -0.034(8) -0.007(7)
C14 0.069(11) 0.091(10) 0.116(12) 0.051(9) -0.029(9) 0.016(8)
C15 0.043(9) 0.099(10) 0.136(13) 0.054(10) -0.010(9) 0.022(8)
C16 0.030(8) 0.056(7) 0.112(10) 0.011(7) 0.000(7) 0.003(6)
C17 0.025(7) 0.034(5) 0.081(8) -0.003(5) -0.013(5) -0.003(5)
C18 0.040(8) 0.029(5) 0.067(7) 0.001(5) -0.026(6) -0.001(5)
C19 0.035(7) 0.034(5) 0.050(6) -0.005(4) 0.001(5) -0.001(5)
C20 0.017(6) 0.029(4) 0.044(5) -0.004(4) 0.003(4) 0.005(4)
C21 0.033(7) 0.031(5) 0.037(5) -0.007(4) 0.003(4) 0.000(4)
C22 0.056(8) 0.066(7) 0.051(6) 0.016(5) 0.017(5) -0.006(6)
C23 0.073(9) 0.055(6) 0.049(6) 0.014(5) 0.012(6) 0.002(6)
C24 0.026(6) 0.034(5) 0.039(5) -0.007(4) 0.012(4) -0.007(4)
C25 0.052(8) 0.056(6) 0.045(6) 0.005(5) 0.019(5) -0.011(6)
C26 0.036(7) 0.066(7) 0.060(7) -0.001(6) 0.020(5) 0.005(6)
C27 0.032(7) 0.047(5) 0.054(6) -0.008(5) 0.011(5) -0.003(5)
C28 0.034(6) 0.030(4) 0.041(5) 0.000(4) 0.003(4) 0.001(4)
C29 0.034(6) 0.036(5) 0.035(5) -0.008(4) 0.009(4) -0.003(4)
C30 0.032(6) 0.026(4) 0.042(5) -0.008(4) 0.000(4) 0.006(4)
C31 0.053(7) 0.027(5) 0.034(5) 0.003(4) -0.006(5) -0.005(5)
C32 0.035(6) 0.033(5) 0.042(5) 0.005(4) 0.006(4) 0.004(4)
C33 0.058(8) 0.050(6) 0.092(9) 0.028(6) 0.032(7) 0.013(6)

loop_
_atom_type_symbol
_atom_type_description
_atom_type_scat_dispersion_real
_atom_type_scat_dispersion_imag
_atom_type_scat_source
C C 0.0181 0.0091 'International Tables Vol C Tables 4.2.6.8 and 6.1.1.4'
H H 0.0000 0.0000 'International Tables Vol C Tables 4.2.6.8 and 6.1.1.4'
Dy Dy -9.8046 9.8477 'International Tables Vol C Tables 4.2.6.8 and 6.1.1.4'
N N 0.0311 0.0180 'International Tables Vol C Tables 4.2.6.8 and 6.1.1.4'
O O 0.0492 0.0322 'International Tables Vol C Tables 4.2.6.8 and 6.1.1.4'

loop_
_geom_angle_atom_site_label_1
_geom_angle_atom_site_label_2
_geom_angle_atom_site_label_3
_geom_angle
_geom_angle_site_symmetry_1
_geom_angle_site_symmetry_3
O2 Dy1 O10 86.2(2) . .
O2 Dy1 O7 119.2(2) . .
O10 Dy1 O7 148.95(19) . .
O2 Dy1 O13 110.68(19) . 3_766
O10 Dy1 O13 70.51(19) . 3_766
O7 Dy1 O13 83.06(19) . 3_766
O2 Dy1 O3 116.78(19) . .
O10 Dy1 O3 124.73(19) . .
O7 Dy1 O3 62.24(19) . .
O13 Dy1 O3 130.43(18) 3_766 .
O2 Dy1 O13 168.5(2) . .
O10 Dy1 O13 83.10(18) . .
O7 Dy1 O13 72.32(18) . .
O13 Dy1 O13 69.56(19) 3_766 .
O3 Dy1 O13 66.86(17) . .
O2 Dy1 N1 70.4(2) . .
O10 Dy1 N1 84.3(2) . .
O7 Dy1 N1 119.5(2) . .
O13 Dy1 N1 154.4(2) 3_766 .
O3 Dy1 N1 61.7(2) . .
O13 Dy1 N1 104.2(2) . .
O2 Dy1 N6 65.8(2) . .
O10 Dy1 N6 126.9(2) . .
O7 Dy1 N6 59.6(2) . .
O13 Dy1 N6 78.39(19) 3_766 .
O3 Dy1 N6 108.3(2) . .
O13 Dy1 N6 124.5(2) . .
N1 Dy1 N6 122.1(2) . .
O6 Dy2 O7 123.5(2) . .
O6 Dy2 O13 158.5(2) . .
O7 Dy2 O13 75.32(18) . .
O6 Dy2 O11 84.3(2) . 3_766
O7 Dy2 O11 150.9(2) . 3_766
O13 Dy2 O11 75.82(19) . 3_766
O6 Dy2 O10 125.1(2) . 3_766
O7 Dy2 O10 70.57(18) . 3_766
O13 Dy2 O10 68.10(18) . 3_766
O11 Dy2 O10 101.90(19) 3_766 3_766
O6 Dy2 O3 110.9(2) . .
O7 Dy2 O3 60.50(18) . .
O13 Dy2 O3 67.27(18) . .
O11 Dy2 O3 104.18(19) 3_766 .
O10 Dy2 O3 119.70(18) 3_766 .
O6 Dy2 N4 69.9(2) . .
O7 Dy2 N4 62.2(2) . .
O13 Dy2 N4 131.6(2) . .
O11 Dy2 N4 145.2(2) 3_766 .
O10 Dy2 N4 76.4(2) 3_766 .
O3 Dy2 N4 106.6(2) . .
O6 Dy2 N7 71.8(2) . 3_766
O7 Dy2 N7 130.5(2) . 3_766
O13 Dy2 N7 104.9(2) . 3_766
O11 Dy2 N7 61.9(2) 3_766 3_766
O10 Dy2 N7 64.5(2) 3_766 3_766
O3 Dy2 N7 165.9(2) . 3_766
N4 Dy2 N7 87.4(2) . 3_766
O6 Dy2 N3 65.1(2) . .
O7 Dy2 N3 114.1(2) . .
O13 Dy2 N3 99.1(2) . .
O11 Dy2 N3 67.0(2) 3_766 .
O10 Dy2 N3 165.4(2) 3_766 .
O3 Dy2 N3 57.5(2) . .
N4 Dy2 N3 118.2(2) . .
N7 Dy2 N3 114.6(2) 3_766 .
C2 O1 C1 118.6(8) . .
C7 O2 Dy1 139.6(6) . .
C9 O3 Dy1 118.8(6) . .
C9 O3 Dy2 124.3(5) . .
Dy1 O3 Dy2 97.99(18) . .
N3 O4 H4 116(6) . .
C13 O5 C12 116.3(11) . .
C18 O6 Dy2 133.9(6) . .
C20 O7 Dy2 124.9(5) . .
C20 O7 Dy1 131.0(5) . .
Dy2 O7 Dy1 103.6(2) . .
N6 O H 110(7) . .
C24 O9 C23 115.7(7) . .
C29 O10 Dy1 128.1(5) . .
C29 O10 Dy2 122.2(5) . 3_766
Dy1 O10 Dy2 107.9(2) . 3_766
C31 O11 Dy2 120.3(6) . 3_766
N9 O12 H12 107(8) . .
Dy1 O13 Dy2 109.3(2) 3_766 .
Dy1 O13 Dy1 110.44(19) 3_766 .
Dy2 O13 Dy1 97.30(18) . .
Dy1 O13 H13 112.9 3_766 .
Dy2 O13 H13 112.9 . .
Dy1 O13 H13 112.9 . .
C8 N1 N2 112.9(7) . .
C8 N1 Dy1 130.0(6) . .
N2 N1 Dy1 116.7(5) . .
C9 N2 N1 108.8(7) . .
C10 N3 O4 115.7(7) . .
C10 N3 Dy2 122.6(6) . .
O4 N3 Dy2 119.6(5) . .
C19 N4 N5 113.7(8) . .
C19 N4 Dy2 128.0(6) . .
N5 N4 Dy2 117.3(5) . .
C20 N5 N4 109.4(7) . .
C21 N6 O 115.5(7) . .
C21 N6 Dy1 122.1(5) . .
O N6 Dy1 122.0(6) . .
C30 N7 N8 118.8(7) . .
C30 N7 Dy2 128.6(6) . 3_766
N8 N7 Dy2 111.4(5) . 3_766
C31 N8 N7 115.1(7) . .
C31 N8 H8 128(7) . .
N7 N8 H8 117(7) . .
C32 N9 O12 112.9(8) . .
O1 C1 H1A 109.5 . .
O1 C1 H1B 109.5 . .
H1A C1 H1B 109.5 . .
O1 C1 H1C 109.5 . .
H1A C1 H1C 109.5 . .
H1B C1 H1C 109.5 . .
O1 C2 C7 115.5(8) . .
O1 C2 C3 125.0(9) . .
C7 C2 C3 119.5(10) . .
C4 C3 C2 120.7(10) . .
C4 C3 H3 119.6 . .
C2 C3 H3 119.6 . .
C5 C4 C3 120.7(10) . .
C5 C4 H4A 119.6 . .
C3 C4 H4A 119.6 . .
C4 C5 C6 120.7(10) . .
C4 C5 H5 119.6 . .
C6 C5 H5 119.6 . .
C7 C6 C5 118.8(9) . .
C7 C6 C8 122.6(9) . .
C5 C6 C8 118.0(9) . .
O2 C7 C6 123.4(8) . .
O2 C7 C2 117.1(9) . .
C6 C7 C2 119.4(9) . .
N1 C8 C6 124.9(8) . .
N1 C8 H8A 117.5 . .
C6 C8 H8A 117.5 . .
N2 C9 O3 124.7(8) . .
N2 C9 C10 119.7(8) . .
O3 C9 C10 115.6(9) . .
N3 C10 C9 110.7(8) . .
N3 C10 C11 127.0(9) . .
C9 C10 C11 122.2(9) . .
C10 C11 H11A 109.5 . .
C10 C11 H11B 109.5 . .
H11A C11 H11B 109.5 . .
C10 C11 H11C 109.5 . .
H11A C11 H11C 109.5 . .
H11B C11 H11C 109.5 . .
O5 C12 H12A 109.5 . .
O5 C12 H12B 109.5 . .
H12A C12 H12B 109.5 . .
O5 C12 H12C 109.5 . .
H12A C12 H12C 109.5 . .
H12B C12 H12C 109.5 . .
C14 C13 C18 122.2(14) . .
C14 C13 O5 127.0(11) . .
C18 C13 O5 110.8(11) . .
C13 C14 C15 120.9(13) . .
C13 C14 H14 119.6 . .
C15 C14 H14 119.6 . .
C16 C15 C14 119.4(13) . .
C16 C15 H15 120.3 . .
C14 C15 H15 120.3 . .
C15 C16 C17 122.0(13) . .
C15 C16 H16 119.0 . .
C17 C16 H16 119.0 . .
C16 C17 C19 118.4(10) . .
C16 C17 C18 119.3(10) . .
C19 C17 C18 122.3(9) . .
O6 C18 C13 120.3(11) . .
O6 C18 C17 123.5(9) . .
C13 C18 C17 116.1(11) . .
N4 C19 C17 124.7(9) . .
N4 C19 H19 117.6 . .
C17 C19 H19 117.6 . .
O7 C20 N5 125.0(8) . .
O7 C20 C21 117.2(8) . .
N5 C20 C21 117.8(8) . .
N6 C21 C20 109.4(8) . .
N6 C21 C22 124.6(8) . .
C20 C21 C22 125.9(9) . .
C21 C22 H22A 109.5 . .
C21 C22 H22B 109.5 . .
H22A C22 H22B 109.5 . .
C21 C22 H22C 109.5 . .
H22A C22 H22C 109.5 . .
H22B C22 H22C 109.5 . .
O9 C23 H23A 109.5 . .
O9 C23 H23B 109.5 . .
H23A C23 H23B 109.5 . .
O9 C23 H23C 109.5 . .
H23A C23 H23C 109.5 . .
H23B C23 H23C 109.5 . .
C25 C24 O9 125.0(8) . .
C25 C24 C29 120.7(9) . .
O9 C24 C29 114.3(7) . .
C24 C25 C26 120.8(9) . .
C24 C25 H25 119.6 . .
C26 C25 H25 119.6 . .
C27 C26 C25 120.2(9) . .
C27 C26 H26 119.9 . .
C25 C26 H26 119.9 . .
C26 C27 C28 120.2(10) . .
C26 C27 H27 119.9 . .
C28 C27 H27 119.9 . .
C27 C28 C29 120.5(8) . .
C27 C28 C30 119.5(8) . .
C29 C28 C30 119.9(8) . .
O10 C29 C28 123.5(8) . .
O10 C29 C24 118.8(8) . .
C28 C29 C24 117.6(8) . .
N7 C30 C28 122.7(8) . .
N7 C30 H30 118.7 . .
C28 C30 H30 118.7 . .
O11 C31 N8 120.9(8) . .
O11 C31 C32 118.5(9) . .
N8 C31 C32 120.6(8) . .
N9 C32 C33 126.5(8) . .
N9 C32 C31 117.2(8) . .
C33 C32 C31 116.2(8) . .
C32 C33 H33A 109.5 . .
C32 C33 H33B 109.5 . .
H33A C33 H33B 109.5 . .
C32 C33 H33C 109.5 . .
H33A C33 H33C 109.5 . .
H33B C33 H33C 109.5 . .

loop_
_geom_bond_atom_site_label_1
_geom_bond_atom_site_label_2
_geom_bond_distance
_geom_bond_site_symmetry_2
Dy1 O2 2.241(5) .
Dy1 O10 2.311(6) .
Dy1 O7 2.334(6) .
Dy1 O13 2.338(5) 3_766
Dy1 O3 2.362(5) .
Dy1 O13 2.512(5) .
Dy1 N1 2.529(7) .
Dy1 N6 2.653(7) .
Dy2 O6 2.259(6) .
Dy2 O7 2.323(5) .
Dy2 O13 2.362(6) .
Dy2 O11 2.405(6) 3_766
Dy2 O10 2.430(5) 3_766
Dy2 O3 2.487(5) .
Dy2 N4 2.550(8) .
Dy2 N7 2.556(7) 3_766
Dy2 N3 2.677(7) .
O1 C2 1.352(12) .
O1 C1 1.414(11) .
O2 C7 1.317(11) .
O3 C9 1.297(10) .
O4 N3 1.397(9) .
O4 H4 0.857(18) .
O5 C13 1.381(16) .
O5 C12 1.450(14) .
O6 C18 1.292(12) .
O7 C20 1.261(10) .
O N6 1.389(9) .
O H 0.85(2) .
O9 C24 1.391(11) .
O9 C23 1.435(11) .
O10 C29 1.312(10) .
O11 C31 1.231(10) .
O12 N9 1.385(10) .
O12 H12 0.85(2) .
O13 H13 0.9800 .
N1 C8 1.309(11) .
N1 N2 1.402(10) .
N2 C9 1.309(12) .
N3 C10 1.266(12) .
N4 C19 1.284(12) .
N4 N5 1.433(10) .
N5 C20 1.304(11) .
N6 C21 1.274(11) .
N7 C30 1.286(11) .
N7 N8 1.394(10) .
N8 C31 1.323(12) .
N8 H8 0.84(2) .
N9 C32 1.262(11) .
C1 H1A 0.9600 .
C1 H1B 0.9600 .
C1 H1C 0.9600 .
C2 C7 1.405(13) .
C2 C3 1.394(14) .
C3 C4 1.381(16) .
C3 H3 0.9300 .
C4 C5 1.353(15) .
C4 H4A 0.9300 .
C5 C6 1.420(13) .
C5 H5 0.9300 .
C6 C7 1.409(14) .
C6 C8 1.433(13) .
C8 H8A 0.9300 .
C9 C10 1.478(13) .
C10 C11 1.513(14) .
C11 H11A 0.9600 .
C11 H11B 0.9600 .
C11 H11C 0.9600 .
C12 H12A 0.9600 .
C12 H12B 0.9600 .
C12 H12C 0.9600 .
C13 C14 1.360(19) .
C13 C18 1.409(15) .
C14 C15 1.39(2) .
C14 H14 0.9300 .
C15 C16 1.348(17) .
C15 H15 0.9300 .
C16 C17 1.398(14) .
C16 H16 0.9300 .
C17 C19 1.436(14) .
C17 C18 1.441(15) .
C19 H19 0.9300 .
C20 C21 1.491(12) .
C21 C22 1.491(13) .
C22 H22A 0.9600 .
C22 H22B 0.9600 .
C22 H22C 0.9600 .
C23 H23A 0.9600 .
C23 H23B 0.9600 .
C23 H23C 0.9600 .
C24 C25 1.372(13) .
C24 C29 1.416(12) .
C25 C26 1.378(15) .
C25 H25 0.9300 .
C26 C27 1.375(14) .
C26 H26 0.9300 .
C27 C28 1.393(13) .
C27 H27 0.9300 .
C28 C29 1.407(13) .
C28 C30 1.445(12) .
C30 H30 0.9300 .
C31 C32 1.482(12) .
C32 C33 1.473(13) .
C33 H33A 0.9600 .
C33 H33B 0.9600 .
C33 H33C 0.9600 .
